data_2001200
loop_
_publ_author_name
'Shawkataly, O. B.'
'Khalil, H.'
'Fun, H.-K.'
'Chinnakali, K.'
'Teoh, S.-G.'
'Ito, Y.'
'Sawamura, M.'

_publ_section_title
;
 Structure of
 (<i>R</i>)-1-[(<i>S</i>)-1',2-bis(diphenylphosphino)ferrocenyl]ethyl
 acetate
;
_journal_issue 11
_journal_name_full 'Acta Crystallographica Section C'
_journal_page_first 1898
_journal_page_last 1900
_journal_paper_doi 10.1107/S0108270193003063
_journal_volume 49
_journal_year 1993
_chemical_formula_sum 'C38 H33 Fe O2 P2'
_chemical_formula_weight 639.4
_space_group_IT_number 1
_space_group_name_Hall 'P 1'
_space_group_name_H-M_alt 'P 1'
_symmetry_cell_setting triclinic
_symmetry_space_group_name_Hall 'P 1'
_symmetry_space_group_name_H-M 'P 1'
_cell_angle_alpha 71.55(2)
_cell_angle_beta 85.42(2)
_cell_angle_gamma 73.97(2)
_cell_formula_units_Z 1
_cell_length_a 8.684(2)
_cell_length_b 10.100(2)
_cell_length_c 10.109(3)
_cell_measurement_reflns_used 50
_cell_measurement_temperature 298
_cell_measurement_theta_max 17.5
_cell_measurement_theta_min 7.5
_cell_volume 808.3(4)
_diffrn_measurement_device 'Siemens P4'
_diffrn_measurement_method 2\q/\q
_diffrn_radiation_type MoK\a
_diffrn_radiation_wavelength 0.71069
_diffrn_reflns_limit_h_max 11
_diffrn_reflns_limit_h_min 0
_diffrn_reflns_limit_k_max 13
_diffrn_reflns_limit_k_min -12
_diffrn_reflns_limit_l_max 13
_diffrn_reflns_limit_l_min -13
_diffrn_reflns_number 3978
_diffrn_reflns_theta_max 27.5
_diffrn_standards_decay_% insignificant
_diffrn_standards_interval_count 200
_diffrn_standards_number 2
_exptl_absorpt_coefficient_mu 0.598
_exptl_absorpt_correction_T_max 0.894
_exptl_absorpt_correction_T_min 0.926
_exptl_absorpt_correction_type empirical
_exptl_crystal_colour orange
_exptl_crystal_density_diffrn 1.314
_exptl_crystal_density_meas 1.302
_exptl_crystal_description needle
_exptl_crystal_size_max 0.44
_exptl_crystal_size_mid 0.16
_exptl_crystal_size_min 0.12
_refine_diff_density_max 0.29
_refine_diff_density_min -0.28
_refine_ls_goodness_of_fit_obs 0.87
_refine_ls_hydrogen_treatment 'H atoms riding, only U's refined'
_refine_ls_number_parameters 420
_refine_ls_number_reflns 2493
_refine_ls_R_factor_obs 0.0483
_refine_ls_shift/esd_max 0.424
_refine_ls_structure_factor_coef F
_refine_ls_weighting_details 'w = 1.0/[\s^2^(F) + 0.0003F^2^]'
_refine_ls_weighting_scheme calc
_refine_ls_wR_factor_obs 0.0384
_reflns_number_observed 2493
_reflns_number_total 3978
_reflns_observed_criterion F>2.0\s(F)
_cod_data_source_file hh1031.cif
_cod_data_source_block hh1031_structure_1_of_1
_cod_depositor_comments
;
The following automatic conversions were performed:

'_refine_ls_weighting_scheme' value '1.0/[\s^2^(F) + 0.0003F^2^]' was
changed to 'calc'. New tag '_refine_ls_weighting_details' was
created. The value of the new tag was set to 'w = 1.0/[\s^2^(F) +
0.0003F^2^]'.

Automatic conversion script
Id: cif_fix_values 3143 2015-03-26 13:38:13Z robertas 
;
_cod_original_cell_volume 808.3(3)
_cod_original_formula_sum 'C38 H33 Fe1 O2 P2'
_cod_database_code 2001200

loop_
_space_group_symop_id
_space_group_symop_operation_xyz
1 x,y,z

loop_
_atom_site_label
_atom_site_fract_x
_atom_site_fract_y
_atom_site_fract_z
_atom_site_U_iso_or_equiv
Fe(1) .0362 .9607 .1420 .0480(10)
P(1) .1555(3) 1.2302(2) .1994 .0470(10)
P(2) -.1197(3) .6884(2) .1326(2) .0560(10)
O(1) .1433(6) 1.0073(5) .5288(4) .067(2)
O(2) -.0671(8) 1.1452(6) .6103(6) .097(3)
C(1) .1924(9) 1.0396(8) .2181(8) .048(4)
C(2) .2726(10) .9628(9) .1221(9) .061(4)
C(3) .2571(9) .8201(9) .1734(9) .064(4)
C(4) .1729(10) .8032(8) .3007(9) .054(4)
C(5) .1301(9) .9397(8) .3279(8) .047(3)
C(6) -.1326(10) .8795(8) .0891(8) .048(4)
C(7) -.2026(10) .9824(8) .1629(9) .058(4)
C(8) -.1726(10) 1.1169(8) .0861(9) .065(4)
C(9) -.0843(12) 1.0982(10) -.0323(10) .076(5)
C(10) -.0574(11) .9547(10) -.0313(9) .068(4)
C(11) .2161(11) 1.3031(8) .0187(8) .053(4)
C(12) .1051(13) 1.4063(9) -.0753(9) .078(5)
C(13) .147(2) 1.4638(13) -.2127(12) .120(8)
C(14) .295(2) 1.4241(16) -.2559(13) .132(11)
C(15) .4154(16) 1.3182(13) -.1636(12) .103(7)
C(16) .3724(12) 1.2619(10) -.0280(10) .071(5)
C(17) .3264(9) 1.2382(8) .2901(8) .044(3)
C(18) .3342(10) 1.3730(8) .2912(8) .060(4)
C(19) .4525(12) 1.3870(11) .3637(10) .080(5)
C(20) .5661(12) 1.2681(12) .4357(10) .077(6)
C(21) .5628(12) 1.1335(11) .4366(9) .075(5)
C(22) .4431(10) 1.1161(10) .3665(9) .062(4)
C(23) -.2050(10) .6478(8) .3067(8) .051(3)
C(24) -.1169(11) .5372(9) .4103(10) .070(4)
C(25) -.1790(16) .5008(11) .5472(11) .096(6)
C(26) -.3268(13) .5735(10) .5779(11) .081(5)
C(27) -.4162(11) .6826(9) .4712(9) .069(4)
C(28) -.3575(10) .7192(9) .3380(9) .057(4)
C(29) -.2871(11) .6927(11) .0287(10) .063(4)
C(30) -.3450(11) .5727(10) .0626(10) .080(5)
C(31) -.4657(14) .5651(13) -.0143(12) .099(6)
C(32) -.5260(14) .6779(16) -.1301(13) .109(8)
C(33) -.4682(15) .7958(15) -.1668(13) .114(7)
C(34) -.3480(13) .8032(12) -.0870(12) .087(6)
C(35) .0325(8) .9771(7) .4458(6) .055(3)
C(36) -.0286(12) .8519(9) .5454(9) .085(5)
C(37) .0746(12) 1.1007(9) .6026(8) .070(4)
C(38) .2037(12) 1.1291(12) .6714(10) .109(6)
H(2) .3619 .9872 .0670 .21(4)
H(3) .3359 .7409 .1541 .14(3)
H(4) .1905 .7127 .3742 .11(3)
H(7) -.2959 .9764 .2199 .15(4)
H(8) -.2438 1.2080 .0875 .09(3)
H(9) -.0930 1.1767 -.1175 .15(4)
H(10) -.0448 .9287 -.1158 .24(4)
H(12) -.0027 1.4377 -.0451 .06(2)
H(13) .0658 1.5342 -.2767 .16(4)
H(14) .3203 1.4663 -.3514 .11(3)
H(15) .5230 1.2887 -.1950 .35(4)
H(16) .4528 1.1914 .0363 .06(2)
H(18) .2553 1.4579 .2405 .07(2)
H(19) .4551 1.4815 .3633 .15(4)
H(20) .6495 1.2788 .4853 .12(4)
H(21) .6433 1.0499 .4873 .07(2)
H(22) .4409 1.0207 .3694 .050(18)
H(24) -.0124 .4837 .3909 .11(3)
H(25) -.1155 .4225 .6195 .13(3)
H(26) -.3667 .5499 .6715 .11(3)
H(27) -.5220 .7336 .4905 .06(2)
H(28) -.4231 .7954 .2656 .044(18)
H(30) -.3005 .4912 .1415 .05(2)
H(31) -.5077 .4819 .0139 .17(4)
H(32) -.6078 .6729 -.1854 .11(4)
H(33) -.5101 .8753 -.2481 .09(3)
H(34) -.3082 .8876 -.1144 .08(2)
H(36A) -.1012 .8283 .4953 .05(2)
H(36B) -.0836 .8814 .6219 .10(3)
H(36C) .0597 .7685 .5805 .08(3)
H(38A) .1557 1.1946 .7235 .12(3)
H(38B) .2718 1.1717 .6009 .17(4)
H(38C) .2661 1.0400 .7331 .23(4)

loop_
_geom_angle_atom_site_label_1
_geom_angle_atom_site_label_2
_geom_angle_atom_site_label_3
_geom_angle
_geom_angle_publ_flag
C(1) Fe(1) C(2) 41.3(4) no
C(2) Fe(1) C(3) 40.4(3) no
C(2) Fe(1) C(4) 68.4(3) no
C(1) Fe(1) C(5) 40.9(3) no
C(3) Fe(1) C(5) 69.1(3) no
C(1) Fe(1) C(6) 173.1(3) no
C(3) Fe(1) C(6) 113.3(4) no
C(5) Fe(1) C(6) 133.0(3) no
C(2) Fe(1) C(7) 173.3(4) no
C(4) Fe(1) C(7) 114.8(3) no
C(6) Fe(1) C(7) 41.5(4) no
C(2) Fe(1) C(8) 133.4(3) no
C(4) Fe(1) C(8) 146.6(3) no
C(6) Fe(1) C(8) 69.3(4) no
C(1) Fe(1) C(9) 114.8(4) no
C(3) Fe(1) C(9) 132.4(4) no
C(5) Fe(1) C(9) 146.2(4) no
C(7) Fe(1) C(9) 68.6(3) no
C(1) Fe(1) C(10) 145.2(3) no
C(3) Fe(1) C(10) 107.8(4) no
C(5) Fe(1) C(10) 172.6(3) no
C(7) Fe(1) C(10) 69.4(4) no
C(9) Fe(1) C(10) 40.6(4) no
C(1) P(1) C(17) 103.8(4) yes
C(6) P(2) C(23) 102.6(4) yes
C(23) P(2) C(29) 100.6(4) yes
Fe(1) C(1) P(1) 122.2(4) yes
P(1) C(1) C(2) 128.2(6) yes
P(1) C(1) C(5) 124.4(6) yes
Fe(1) C(2) C(1) 69.4(5) yes
C(1) C(2) C(3) 107.9(7) yes
Fe(1) C(3) C(4) 70.2(4) yes
Fe(1) C(4) C(3) 69.1(4) yes
C(3) C(4) C(5) 107.9(7) yes
Fe(1) C(5) C(4) 69.6(5) yes
Fe(1) C(5) C(35) 124.0(5) yes
C(4) C(5) C(35) 127.4(7) yes
Fe(1) C(6) C(7) 68.6(5) yes
Fe(1) C(6) C(10) 68.3(6) yes
C(7) C(6) C(10) 106.4(7) yes
Fe(1) C(7) C(8) 69.7(5) yes
Fe(1) C(8) C(7) 69.4(4) yes
C(7) C(8) C(9) 107.7(8) yes
Fe(1) C(9) C(10) 69.5(5) yes
Fe(1) C(10) C(6) 70.4(5) yes
C(6) C(10) C(9) 108.4(8) yes
P(1) C(11) C(16) 123.1(6) yes
C(11) C(12) C(13) 120.8(10) no
C(13) C(14) C(15) 120.9(11) no
C(11) C(16) C(15) 122.1(8) no
P(1) C(17) C(22) 124.3(8) yes
C(17) C(18) C(19) 121.1(7) no
C(19) C(20) C(21) 120.1(11) no
C(17) C(22) C(21) 119.8(9) no
P(2) C(23) C(28) 123.7(5) yes
C(23) C(24) C(25) 120.1(8) no
C(1) Fe(1) C(3) 69.0(4) no
C(1) Fe(1) C(4) 68.9(3) no
C(3) Fe(1) C(4) 40.7(3) no
C(2) Fe(1) C(5) 69.0(3) no
C(4) Fe(1) C(5) 41.2(3) no
C(2) Fe(1) C(6) 144.4(4) no
C(4) Fe(1) C(6) 108.3(3) no
C(1) Fe(1) C(7) 133.2(3) no
C(3) Fe(1) c(7) 145.6(3) no
C(5) Fe(1) C(7) 109.1(3) no
C(1) Fe(1) C(8) 109.3(4) no
C(3) Fe(1) C(8) 172.1(3) no
C(5) Fe(1) C(8) 115.0(3) no
C(7) Fe(1) C(8) 41.0(3) no
C(2) Fe(1) C(9) 109.1(4) no
C(4) Fe(1) C(9) 171.7(4) no
C(6) Fe(1) C(9) 68.9(4) no
C(8) Fe(1) C(9) 40.6(4) no
C(2) Fe(1) C(10) 113.3(4) no
C(4) Fe(1) C(10) 132.3(4) no
C(6) Fe(1) C(10) 41.3(3) no
C(8) Fe(1) C(10) 68.9(4) no
C(1) P(1) C(11) 102.0(4) yes
C(11) P(1) C(17) 99.1(4) yes
C(6) P(2) C(29) 101.3(4) yes
C(35) O(1) C(37) 115.9(6) yes
Fe(1) C(1) C(2) 69.2(5) yes
Fe(1) C(1) C(5) 68.8(5) yes
C(2) C(1) C(5) 107.1(7) yes
Fe(1) C(2) C(3) 68.7(5) yes
Fe(1) C(3) C(2) 70.8(4) yes
C(2) C(3) C(4) 109.0(8) yes
Fe(1) C(4) C(5) 69.2(4) yes
Fe(1) C(5) C(1) 70.3(5) yes
C(1) C(5) C(4) 108.1(7) yes
C(1) C(5) C(35) 124.4(7) yes
Fe(1) C(6) P(2) 124.5(4) yes
P(2) C(6) C(7) 131.1(6) yes
P(2) C(6) C(10) 122.5(7) yes
Fe(1) C(7) C(6) 69.9(5) yes
C(6) C(7) C(8) 108.2(7) yes
Fe(1) C(8) C(9) 69.2(5) yes
Fe(1) C(9) C(8) 70.2(5) yes
C(8) C(9) C(10) 109.3(8) yes
Fe(1) C(10) C(9) 69.8(6) yes
P(1) C(11) C(12) 119.2(7) yes
C(12) C(11) C(16) 117.7(7) no
C(12) C(13) C(14) 121.1(11) no
C(14) C(15) C(16) 117.3(12) no
P(1) C(17) C(18) 117.6(5) yes
C(18) C(17) C(22) 117.9(9) no
C(18) C(19) C(20) 120.5(11) no
C(20) C(21) C(22) 120.6(8) no
P(2) C(23) C(24) 118.1(6) yes
C(24) C(23) C(28) 118.2(8) no
C(24) C(25) C(26) 121.4(9) no
C(25) C(26) C(27) 117.8(10) no
C(23) C(28) C(27) 121.0(7) no
P(2) C(29) C(34) 123.6(10) yes
C(29) C(30) C(31) 122.0(8) no
C(31) C(32) C(33) 119.5(14) no
C(29) C(34) C(33) 120.9(12) no
O(1) C(35) C(36) 106.1(6) yes
O(1) C(37) O(2) 122.4(10) yes
O(2) C(37) C(38) 128.4(9) yes
C(26) C(27) C(28) 121.4(8) no
P(2) C(29) C(30) 118.5(7) yes
C(30) C(29) C(34) 117.6(11) no
C(30) C(31) C(32) 119.4(13) no
C(32) C(33) C(34) 120.6(11) no
O(1) C(35) C(5) 105.2(6) yes
C(5) C(35) C(36) 114.1(6) yes
O(1) C(37) C(38) 109.2(8) yes

loop_
_geom_bond_atom_site_label_1
_geom_bond_atom_site_label_2
_geom_bond_distance
_geom_bond_publ_flag
Fe(1) C(1) 2.055(9) yes
Fe(1) C(3) 2.025(7) yes
Fe(1) C(5) 2.034(8) yes
Fe(1) C(7) 2.025(9) yes
Fe(1) C(9) 2.017(8) yes
P(1) C(1) 1.811(9) yes
P(1) C(17) 1.839(10) yes
P(2) C(23) 1.821(8) yes
O(1) C(35) 1.475(10) yes
O(2) C(37) 1.192(12) yes
C(1) C(5) 1.428(10) yes
C(3) C(4) 1.414(12) yes
C(35) C(5) 1.493(10) yes
C(6) C(10) 1.430(11) yes
C(8) C(9) 1.404(13) yes
C(11) C(12) 1.372(11) no
C(12) C(13) 1.386(15) no
C(14) C(15) 1.422(18) no
C(17) C(18) 1.386(13) no
C(18) C(19) 1.370(15) no
C(20) C(21) 1.365(17) no
C(23) C(24) 1.358(10) no
C(24) C(25) 1.417(15) no
C(26) C(27) 1.375(12) no
C(29) C(30) 1.373(16) no
C(30) C(31) 1.387(18) no
C(32) C(33) 1.35(2) no
C(35) C(36) 1.540(11) yes
Fe(1) C(2) 2.052(9) yes
Fe(1) C(4) 2.040(7) yes
Fe(1) C(6) 2.042(10) yes
Fe(1) C(8) 2.029(7) yes
Fe(1) C(10) 2.013(10) yes
P(1) C(11) 1.835(8) yes
P(2) C(6) 1.813(8) yes
P(2) C(29) 1.843(11) yes
O(1) C(37) 1.367(11) yes
C(1) C(2) 1.449(12) yes
C(2) C(3) 1.410(12) yes
C(4) C(5) 1.433(12) yes
C(6) C(7) 1.440(12) yes
C(7) C(8) 1.419(11) yes
C(9) C(10) 1.399(11) yes
C(11) C(16) 1.396(13) no
C(13) C(14) 1.32(2) no
C(15) C(16) 1.373(14) no
C(17) C(22) 1.406(10) no
C(19) C(20) 1.361(12) no
C(21) C(22) 1.382(16) no
C(23) C(28) 1.387(11) no
C(25) C(26) 1.358(16) no
C(27) C(28) 1.374(12) no
C(29) C(34) 1.357(13) no
C(31) C(32) 1.365(15) no
C(33) C(34) 1.40(2) no
C(37) C(38) 1.501(17) yes
